data_2018945
loop_
_publ_author_name
'Zhang, Yue-Feng'
'Ma, Jian-Ping'
'Liu, Qi-Kui'
'Dong, Yu-Bin'

_publ_section_title
;
 Two one-dimensional coordination polymers generated from a new
 benzimidazole bridging ligand and Cd<i>X</i>~2~ (<i>X</i> = Br and I)
;
_journal_coeditor_code EG3111
_journal_issue 5
_journal_name_full 'Acta Crystallographica Section C'
_journal_page_first 476
_journal_page_last 479
_journal_paper_doi 10.1107/S0108270113006471
_journal_volume 69
_journal_year 2013
_chemical_formula_iupac '[Cd I2 (C24 H18 N4)]'
_chemical_formula_moiety 'C24 H18 Cd I2 N4'
_chemical_formula_sum 'C24 H18 Cd I2 N4'
_chemical_formula_weight 728.62
_chemical_name_systematic
'<i>catena</i>-Poly[[diiodidocadmium (II)]-\m~3~-1-[(pyridin-3-yl)methyl]-2-[4-(pyridin-3-yl)phenyl]-1<i>H</i>-benzimidazole]'
_space_group_IT_number 2
_symmetry_cell_setting triclinic
_symmetry_space_group_name_Hall '-P 1'
_symmetry_space_group_name_H-M 'P -1'
_atom_sites_solution_hydrogens geom
_atom_sites_solution_primary direct
_atom_sites_solution_secondary difmap
_audit_creation_method SHELXL97
_cell_angle_alpha 70.065(3)
_cell_angle_beta 77.717(4)
_cell_angle_gamma 86.952(3)
_cell_formula_units_Z 2
_cell_length_a 9.128(2)
_cell_length_b 10.254(3)
_cell_length_c 13.429(4)
_cell_measurement_reflns_used 3305
_cell_measurement_temperature 298(2)
_cell_measurement_theta_max 28.008
_cell_measurement_theta_min 2.284
_cell_volume 1154.3(5)
_computing_cell_refinement 'SMART (Bruker, 2003)'
_computing_data_collection 'SMART (Bruker, 2003)'
_computing_data_reduction 'SAINT (Bruker, 2003)'
_computing_molecular_graphics 'SHELXTL (Sheldrick, 2008)'
_computing_publication_material 'SHELXTL (Sheldrick, 2008)'
_computing_structure_refinement 'SHELXL97 (Sheldrick, 2008)'
_computing_structure_solution 'SHELXS97 (Sheldrick, 2008)'
_diffrn_ambient_temperature 298(2)
_diffrn_measured_fraction_theta_full 0.975
_diffrn_measured_fraction_theta_max 0.975
_diffrn_measurement_device_type 'Bruker SMART CCD area-detector'
_diffrn_measurement_method '\f and \w'
_diffrn_radiation_monochromator graphite
_diffrn_radiation_source 'fine-focus sealed tube'
_diffrn_radiation_type MoK\a
_diffrn_radiation_wavelength 0.71073
_diffrn_reflns_av_R_equivalents 0.0167
_diffrn_reflns_av_sigmaI/netI 0.0368
_diffrn_reflns_limit_h_max 11
_diffrn_reflns_limit_h_min -11
_diffrn_reflns_limit_k_max 12
_diffrn_reflns_limit_k_min -10
_diffrn_reflns_limit_l_max 16
_diffrn_reflns_limit_l_min -11
_diffrn_reflns_number 6318
_diffrn_reflns_theta_full 26.00
_diffrn_reflns_theta_max 26.00
_diffrn_reflns_theta_min 1.65
_exptl_absorpt_coefficient_mu 3.639
_exptl_absorpt_correction_T_max 0.646
_exptl_absorpt_correction_T_min 0.502
_exptl_absorpt_correction_type multi-scan
_exptl_absorpt_process_details '(SADABS; Bruker, 2003)'
_exptl_crystal_colour yellow
_exptl_crystal_density_diffrn 2.096
_exptl_crystal_density_method 'not measured'
_exptl_crystal_description bar
_exptl_crystal_F_000 688
_exptl_crystal_size_max 0.28
_exptl_crystal_size_mid 0.16
_exptl_crystal_size_min 0.12
_refine_diff_density_max 0.835
_refine_diff_density_min -0.550
_refine_ls_extinction_method none
_refine_ls_goodness_of_fit_ref 1.043
_refine_ls_hydrogen_treatment constr
_refine_ls_matrix_type full
_refine_ls_number_parameters 280
_refine_ls_number_reflns 4424
_refine_ls_number_restraints 0
_refine_ls_restrained_S_all 1.043
_refine_ls_R_factor_all 0.0361
_refine_ls_R_factor_gt 0.0304
_refine_ls_shift/su_max 0.001
_refine_ls_shift/su_mean 0.000
_refine_ls_structure_factor_coef Fsqd
_refine_ls_weighting_details 'calc w = 1/[\s^2^(Fo^2^)+(0.0387P)^2^+0.2140P] where P=(Fo^2^+2Fc^2^)/3'
_refine_ls_weighting_scheme calc
_refine_ls_wR_factor_gt 0.0745
_refine_ls_wR_factor_ref 0.0771
_reflns_number_gt 3863
_reflns_number_total 4424
_reflns_threshold_expression I>2\s(I)
_cod_data_source_file eg3111.cif
_cod_data_source_block II
_cod_original_cell_volume 1154.4(5)
_cod_database_code 2018945
_cod_database_fobs_code 2018945

loop_
_symmetry_equiv_pos_as_xyz
'x, y, z'
'-x, -y, -z'

loop_
_atom_site_type_symbol
_atom_site_label
_atom_site_fract_x
_atom_site_fract_y
_atom_site_fract_z
_atom_site_U_iso_or_equiv
_atom_site_adp_type
_atom_site_calc_flag
_atom_site_refinement_flags
_atom_site_occupancy
_atom_site_symmetry_multiplicity
Cd Cd1 0.36190(3) 1.32721(3) 0.23763(2) 0.02950(9) Uani d . 1 1
I I1 0.64498(4) 1.37177(4) 0.10783(3) 0.05443(11) Uani d . 1 1
I I2 0.13184(3) 1.50971(3) 0.27458(2) 0.04140(10) Uani d . 1 1
N N1 0.7491(4) 0.7373(3) -0.1127(3) 0.0330(8) Uani d . 1 1
N N2 0.3074(4) 1.1119(3) 0.3762(2) 0.0272(7) Uani d . 1 1
N N3 0.2289(4) 0.8917(3) 0.4570(3) 0.0268(7) Uani d . 1 1
N N4 0.5115(4) 0.6109(3) 0.6357(3) 0.0354(8) Uani d . 1 1
C C1 0.8846(5) 0.6977(5) -0.0930(3) 0.0393(10) Uani d . 1 1
H H1 0.9473 0.6579 -0.1386 0.047 Uiso calc R 1 1
C C2 0.9356(5) 0.7129(6) -0.0089(4) 0.0508(13) Uani d . 1 1
H H2 1.0314 0.6851 0.0017 0.061 Uiso calc R 1 1
C C3 0.8426(5) 0.7702(5) 0.0600(4) 0.0446(11) Uani d . 1 1
H H3 0.8747 0.7793 0.1187 0.053 Uiso calc R 1 1
C C4 0.7029(5) 0.8138(4) 0.0419(3) 0.0318(9) Uani d . 1 1
C C5 0.6607(5) 0.7932(4) -0.0451(3) 0.0312(9) Uani d . 1 1
H H5 0.5653 0.8198 -0.0573 0.037 Uiso calc R 1 1
C C6 0.5966(5) 0.8703(4) 0.1159(3) 0.0307(9) Uani d . 1 1
C C7 0.6494(5) 0.9482(4) 0.1686(3) 0.0351(9) Uani d . 1 1
H H7 0.7503 0.9741 0.1502 0.042 Uiso calc R 1 1
C C8 0.5542(5) 0.9875(4) 0.2477(3) 0.0328(9) Uani d . 1 1
H H8 0.5920 1.0385 0.2825 0.039 Uiso calc R 1 1
C C9 0.4032(4) 0.9520(4) 0.2757(3) 0.0274(8) Uani d . 1 1
C C10 0.3474(5) 0.8807(4) 0.2189(3) 0.0313(9) Uani d . 1 1
H H10 0.2453 0.8601 0.2339 0.038 Uiso calc R 1 1
C C11 0.4436(5) 0.8408(4) 0.1405(3) 0.0317(9) Uani d . 1 1
H H11 0.4053 0.7933 0.1035 0.038 Uiso calc R 1 1
C C12 0.3096(4) 0.9876(4) 0.3660(3) 0.0267(8) Uani d . 1 1
C C13 0.2237(4) 1.0964(4) 0.4795(3) 0.0253(8) Uani d . 1 1
C C14 0.1860(4) 1.1918(4) 0.5325(3) 0.0306(9) Uani d . 1 1
H H14 0.2162 1.2845 0.4990 0.037 Uiso calc R 1 1
C C15 0.1027(5) 1.1447(4) 0.6358(3) 0.0347(9) Uani d . 1 1
H H15 0.0773 1.2070 0.6731 0.042 Uiso calc R 1 1
C C16 0.0539(5) 1.0056(5) 0.6879(3) 0.0386(10) Uani d . 1 1
H H16 -0.0027 0.9778 0.7582 0.046 Uiso calc R 1 1
C C17 0.0893(5) 0.9100(4) 0.6354(3) 0.0355(9) Uani d . 1 1
H H17 0.0582 0.8175 0.6686 0.043 Uiso calc R 1 1
C C18 0.1736(4) 0.9588(4) 0.5304(3) 0.0272(8) Uani d . 1 1
C C19 0.2048(4) 0.7445(4) 0.4788(3) 0.0311(9) Uani d . 1 1
H H19A 0.2187 0.7284 0.4103 0.037 Uiso calc R 1 1
H H19B 0.1016 0.7197 0.5162 0.037 Uiso calc R 1 1
C C20 0.3062(4) 0.6507(4) 0.5452(3) 0.0259(8) Uani d . 1 1
C C21 0.4219(4) 0.6962(4) 0.5774(3) 0.0306(9) Uani d . 1 1
H H21 0.4382 0.7913 0.5573 0.037 Uiso calc R 1 1
C C22 0.4864(5) 0.4756(4) 0.6638(4) 0.0391(10) Uani d . 1 1
H H22 0.5486 0.4150 0.7041 0.047 Uiso calc R 1 1
C C23 0.3738(5) 0.4208(4) 0.6364(4) 0.0392(10) Uani d . 1 1
H H23 0.3602 0.3252 0.6580 0.047 Uiso calc R 1 1
C C24 0.2816(5) 0.5083(4) 0.5770(3) 0.0338(9) Uani d . 1 1
H H24 0.2037 0.4732 0.5581 0.041 Uiso calc R 1 1

loop_
_atom_site_aniso_label
_atom_site_aniso_U_11
_atom_site_aniso_U_22
_atom_site_aniso_U_33
_atom_site_aniso_U_12
_atom_site_aniso_U_13
_atom_site_aniso_U_23
Cd1 0.03043(16) 0.02622(16) 0.03053(17) 0.00191(12) -0.00370(12) -0.00968(12)
I1 0.03719(18) 0.0559(2) 0.0597(2) -0.00668(15) 0.00824(15) -0.01606(17)
I2 0.03625(17) 0.03927(17) 0.0528(2) 0.01083(12) -0.00949(14) -0.02213(14)
N1 0.0385(19) 0.0304(18) 0.0294(18) 0.0044(15) -0.0058(15) -0.0105(14)
N2 0.0313(17) 0.0228(16) 0.0280(17) 0.0005(13) -0.0044(14) -0.0104(13)
N3 0.0323(17) 0.0197(15) 0.0282(17) 0.0012(13) -0.0093(14) -0.0060(13)
N4 0.0380(19) 0.0253(18) 0.046(2) 0.0016(15) -0.0164(17) -0.0110(16)
C1 0.037(2) 0.044(3) 0.035(2) 0.001(2) 0.0017(19) -0.017(2)
C2 0.036(2) 0.073(4) 0.049(3) 0.018(2) -0.010(2) -0.030(3)
C3 0.045(3) 0.060(3) 0.039(3) 0.008(2) -0.015(2) -0.028(2)
C4 0.034(2) 0.031(2) 0.028(2) 0.0038(17) -0.0037(17) -0.0108(17)
C5 0.036(2) 0.029(2) 0.028(2) 0.0028(17) -0.0064(17) -0.0088(17)
C6 0.040(2) 0.026(2) 0.026(2) 0.0064(17) -0.0100(17) -0.0074(16)
C7 0.032(2) 0.035(2) 0.038(2) 0.0030(18) -0.0060(18) -0.0131(19)
C8 0.038(2) 0.030(2) 0.032(2) 0.0006(18) -0.0092(18) -0.0124(18)
C9 0.036(2) 0.0180(18) 0.0260(19) 0.0034(16) -0.0074(17) -0.0045(15)
C10 0.031(2) 0.030(2) 0.033(2) 0.0023(17) -0.0063(17) -0.0104(17)
C11 0.039(2) 0.028(2) 0.033(2) 0.0051(17) -0.0128(19) -0.0136(17)
C12 0.0280(19) 0.0243(19) 0.029(2) 0.0045(15) -0.0108(16) -0.0080(16)
C13 0.0262(19) 0.0231(19) 0.0259(19) 0.0011(15) -0.0069(16) -0.0066(15)
C14 0.033(2) 0.026(2) 0.034(2) 0.0016(16) -0.0080(18) -0.0117(17)
C15 0.036(2) 0.036(2) 0.036(2) 0.0065(18) -0.0097(19) -0.0178(19)
C16 0.034(2) 0.050(3) 0.027(2) 0.000(2) -0.0009(18) -0.012(2)
C17 0.038(2) 0.032(2) 0.034(2) 0.0013(18) -0.0076(19) -0.0072(18)
C18 0.0242(19) 0.0263(19) 0.031(2) 0.0026(15) -0.0084(16) -0.0087(16)
C19 0.035(2) 0.0228(19) 0.036(2) -0.0019(16) -0.0112(18) -0.0076(17)
C20 0.032(2) 0.0208(18) 0.0246(19) -0.0002(15) -0.0037(16) -0.0085(15)
C21 0.035(2) 0.0202(19) 0.039(2) 0.0000(16) -0.0107(18) -0.0116(17)
C22 0.040(2) 0.029(2) 0.048(3) 0.0063(19) -0.015(2) -0.0108(19)
C23 0.048(3) 0.020(2) 0.050(3) 0.0006(18) -0.015(2) -0.0090(18)
C24 0.034(2) 0.026(2) 0.044(2) 0.0008(17) -0.0084(19) -0.0149(18)

loop_
_atom_type_symbol
_atom_type_description
_atom_type_scat_dispersion_real
_atom_type_scat_dispersion_imag
_atom_type_scat_source
C C 0.0033 0.0016 'International Tables Vol C Tables 4.2.6.8 and 6.1.1.4'
H H 0.0000 0.0000 'International Tables Vol C Tables 4.2.6.8 and 6.1.1.4'
N N 0.0061 0.0033 'International Tables Vol C Tables 4.2.6.8 and 6.1.1.4'
Cd Cd -0.8075 1.2024 'International Tables Vol C Tables 4.2.6.8 and 6.1.1.4'
I I -0.4742 1.8119 'International Tables Vol C Tables 4.2.6.8 and 6.1.1.4'

loop_
_geom_angle_atom_site_label_1
_geom_angle_atom_site_label_2
_geom_angle_atom_site_label_3
_geom_angle_site_symmetry_1
_geom_angle_site_symmetry_3
_geom_angle
_geom_angle_publ_flag
N2 Cd1 N1 . 2_675 94.05(11) y
N2 Cd1 N4 . 2_676 85.75(11) y
N1 Cd1 N4 2_675 2_676 177.27(11) y
N2 Cd1 I1 . . 118.09(8) y
N1 Cd1 I1 2_675 . 94.54(9) y
N4 Cd1 I1 2_676 . 83.17(9) y
N2 Cd1 I2 . . 107.95(8) y
N1 Cd1 I2 2_675 . 94.30(8) y
N4 Cd1 I2 2_676 . 88.35(8) y
I1 Cd1 I2 . . 132.223(19) y
C1 N1 C5 . . 117.2(4) ?
C1 N1 Cd1 . 2_675 123.5(3) ?
C5 N1 Cd1 . 2_675 118.2(3) ?
C12 N2 C13 . . 106.3(3) ?
C12 N2 Cd1 . . 127.6(3) ?
C13 N2 Cd1 . . 123.6(2) ?
C12 N3 C18 . . 107.5(3) ?
C12 N3 C19 . . 128.6(3) ?
C18 N3 C19 . . 123.9(3) ?
C22 N4 C21 . . 117.5(4) ?
C22 N4 Cd1 . 2_676 113.2(3) ?
C21 N4 Cd1 . 2_676 123.6(3) ?
N1 C1 C2 . . 123.0(4) ?
N1 C1 H1 . . 118.5 ?
C2 C1 H1 . . 118.5 ?
C1 C2 C3 . . 118.9(4) ?
C1 C2 H2 . . 120.5 ?
C3 C2 H2 . . 120.5 ?
C4 C3 C2 . . 119.9(4) ?
C4 C3 H3 . . 120.0 ?
C2 C3 H3 . . 120.0 ?
C3 C4 C5 . . 116.9(4) ?
C3 C4 C6 . . 122.0(4) ?
C5 C4 C6 . . 120.9(4) ?
N1 C5 C4 . . 124.0(4) ?
N1 C5 H5 . . 118.0 ?
C4 C5 H5 . . 118.0 ?
C11 C6 C7 . . 118.0(4) ?
C11 C6 C4 . . 121.7(4) ?
C7 C6 C4 . . 120.2(4) ?
C8 C7 C6 . . 121.1(4) ?
C8 C7 H7 . . 119.5 ?
C6 C7 H7 . . 119.5 ?
C7 C8 C9 . . 120.7(4) ?
C7 C8 H8 . . 119.6 ?
C9 C8 H8 . . 119.6 ?
C8 C9 C10 . . 118.6(4) ?
C8 C9 C12 . . 118.3(4) ?
C10 C9 C12 . . 123.1(4) ?
C11 C10 C9 . . 120.1(4) ?
C11 C10 H10 . . 119.9 ?
C9 C10 H10 . . 119.9 ?
C10 C11 C6 . . 121.3(4) ?
C10 C11 H11 . . 119.4 ?
C6 C11 H11 . . 119.4 ?
N2 C12 N3 . . 111.4(3) ?
N2 C12 C9 . . 124.5(3) ?
N3 C12 C9 . . 123.6(3) ?
C14 C13 C18 . . 120.1(4) ?
C14 C13 N2 . . 130.9(3) ?
C18 C13 N2 . . 109.0(3) ?
C15 C14 C13 . . 117.5(4) ?
C15 C14 H14 . . 121.2 ?
C13 C14 H14 . . 121.2 ?
C14 C15 C16 . . 122.5(4) ?
C14 C15 H15 . . 118.8 ?
C16 C15 H15 . . 118.8 ?
C17 C16 C15 . . 120.5(4) ?
C17 C16 H16 . . 119.7 ?
C15 C16 H16 . . 119.7 ?
C16 C17 C18 . . 116.6(4) ?
C16 C17 H17 . . 121.7 ?
C18 C17 H17 . . 121.7 ?
N3 C18 C17 . . 131.3(4) ?
N3 C18 C13 . . 105.9(3) ?
C17 C18 C13 . . 122.8(4) ?
N3 C19 C20 . . 114.5(3) ?
N3 C19 H19A . . 108.6 ?
C20 C19 H19A . . 108.6 ?
N3 C19 H19B . . 108.6 ?
C20 C19 H19B . . 108.6 ?
H19A C19 H19B . . 107.6 ?
C21 C20 C24 . . 117.8(4) ?
C21 C20 C19 . . 124.4(3) ?
C24 C20 C19 . . 117.8(3) ?
N4 C21 C20 . . 123.4(4) ?
N4 C21 H21 . . 118.3 ?
C20 C21 H21 . . 118.3 ?
N4 C22 C23 . . 123.3(4) ?
N4 C22 H22 . . 118.3 ?
C23 C22 H22 . . 118.3 ?
C22 C23 C24 . . 119.2(4) ?
C22 C23 H23 . . 120.4 ?
C24 C23 H23 . . 120.4 ?
C23 C24 C20 . . 118.8(4) ?
C23 C24 H24 . . 120.6 ?
C20 C24 H24 . . 120.6 ?

loop_
_geom_bond_atom_site_label_1
_geom_bond_atom_site_label_2
_geom_bond_site_symmetry_2
_geom_bond_distance
_geom_bond_publ_flag
Cd1 N2 . 2.346(3) y
Cd1 N1 2_675 2.415(3) y
Cd1 N4 2_676 2.507(3) y
Cd1 I1 . 2.7551(7) y
Cd1 I2 . 2.8161(7) y
N1 C1 . 1.334(5) ?
N1 C5 . 1.340(5) ?
N1 Cd1 2_675 2.415(3) ?
N2 C12 . 1.326(5) ?
N2 C13 . 1.395(5) ?
N3 C12 . 1.370(5) ?
N3 C18 . 1.384(5) ?
N3 C19 . 1.456(5) ?
N4 C22 . 1.326(5) ?
N4 C21 . 1.333(5) ?
N4 Cd1 2_676 2.507(3) ?
C1 C2 . 1.367(6) ?
C1 H1 . 0.9300 ?
C2 C3 . 1.381(6) ?
C2 H2 . 0.9300 ?
C3 C4 . 1.372(6) ?
C3 H3 . 0.9300 ?
C4 C5 . 1.389(5) ?
C4 C6 . 1.479(5) ?
C5 H5 . 0.9300 ?
C6 C11 . 1.390(6) ?
C6 C7 . 1.393(6) ?
C7 C8 . 1.382(6) ?
C7 H7 . 0.9300 ?
C8 C9 . 1.383(5) ?
C8 H8 . 0.9300 ?
C9 C10 . 1.401(5) ?
C9 C12 . 1.470(5) ?
C10 C11 . 1.382(6) ?
C10 H10 . 0.9300 ?
C11 H11 . 0.9300 ?
C13 C14 . 1.384(5) ?
C13 C18 . 1.394(5) ?
C14 C15 . 1.368(6) ?
C14 H14 . 0.9300 ?
C15 C16 . 1.406(6) ?
C15 H15 . 0.9300 ?
C16 C17 . 1.379(6) ?
C16 H16 . 0.9300 ?
C17 C18 . 1.389(6) ?
C17 H17 . 0.9300 ?
C19 C20 . 1.500(5) ?
C19 H19A . 0.9700 ?
C19 H19B . 0.9700 ?
C20 C21 . 1.380(5) ?
C20 C24 . 1.390(5) ?
C21 H21 . 0.9300 ?
C22 C23 . 1.368(6) ?
C22 H22 . 0.9300 ?
C23 C24 . 1.367(6) ?
C23 H23 . 0.9300 ?
C24 H24 . 0.9300 ?

loop_
_geom_torsion_atom_site_label_1
_geom_torsion_atom_site_label_2
_geom_torsion_atom_site_label_3
_geom_torsion_atom_site_label_4
_geom_torsion_site_symmetry_1
_geom_torsion
N1 Cd1 N2 C12 2_675 36.3(3)
N4 Cd1 N2 C12 2_676 -141.0(3)
I1 Cd1 N2 C12 . -61.0(3)
I2 Cd1 N2 C12 . 132.1(3)
N1 Cd1 N2 C13 2_675 -123.2(3)
N4 Cd1 N2 C13 2_676 59.6(3)
I1 Cd1 N2 C13 . 139.5(3)
I2 Cd1 N2 C13 . -27.3(3)
C5 N1 C1 C2 . -0.6(6)
Cd1 N1 C1 C2 2_675 -167.8(4)
N1 C1 C2 C3 . 0.8(8)
C1 C2 C3 C4 . -1.5(8)
C2 C3 C4 C5 . 1.9(7)
C2 C3 C4 C6 . 177.4(4)
C1 N1 C5 C4 . 1.1(6)
Cd1 N1 C5 C4 2_675 169.0(3)
C3 C4 C5 N1 . -1.7(6)
C6 C4 C5 N1 . -177.3(4)
C3 C4 C6 C11 . -141.7(4)
C5 C4 C6 C11 . 33.6(6)
C3 C4 C6 C7 . 34.1(6)
C5 C4 C6 C7 . -150.6(4)
C11 C6 C7 C8 . 3.9(6)
C4 C6 C7 C8 . -172.0(4)
C6 C7 C8 C9 . -0.8(6)
C7 C8 C9 C10 . -2.9(6)
C7 C8 C9 C12 . 175.5(3)
C8 C9 C10 C11 . 3.4(6)
C12 C9 C10 C11 . -174.9(3)
C9 C10 C11 C6 . -0.2(6)
C7 C6 C11 C10 . -3.4(6)
C4 C6 C11 C10 . 172.5(4)
C13 N2 C12 N3 . 1.1(4)
Cd1 N2 C12 N3 . -161.1(2)
C13 N2 C12 C9 . -170.8(3)
Cd1 N2 C12 C9 . 26.9(5)
C18 N3 C12 N2 . -0.9(4)
C19 N3 C12 N2 . -179.4(3)
C18 N3 C12 C9 . 171.1(3)
C19 N3 C12 C9 . -7.4(6)
C8 C9 C12 N2 . 49.5(5)
C10 C9 C12 N2 . -132.3(4)
C8 C9 C12 N3 . -121.6(4)
C10 C9 C12 N3 . 56.7(5)
C12 N2 C13 C14 . 179.9(4)
Cd1 N2 C13 C14 . -17.0(6)
C12 N2 C13 C18 . -0.9(4)
Cd1 N2 C13 C18 . 162.2(2)
C18 C13 C14 C15 . 1.7(6)
N2 C13 C14 C15 . -179.2(4)
C13 C14 C15 C16 . -0.8(6)
C14 C15 C16 C17 . 0.1(7)
C15 C16 C17 C18 . -0.2(6)
C12 N3 C18 C17 . -177.9(4)
C19 N3 C18 C17 . 0.7(6)
C12 N3 C18 C13 . 0.3(4)
C19 N3 C18 C13 . 178.9(3)
C16 C17 C18 N3 . 179.0(4)
C16 C17 C18 C13 . 1.1(6)
C14 C13 C18 N3 . 179.7(3)
N2 C13 C18 N3 . 0.4(4)
C14 C13 C18 C17 . -1.9(6)
N2 C13 C18 C17 . 178.8(3)
C12 N3 C19 C20 . 98.4(5)
C18 N3 C19 C20 . -79.9(5)
N3 C19 C20 C21 . -5.0(6)
N3 C19 C20 C24 . 174.8(4)
C22 N4 C21 C20 . -0.1(6)
Cd1 N4 C21 C20 2_676 -151.6(3)
C24 C20 C21 N4 . 0.9(6)
C19 C20 C21 N4 . -179.4(4)
C21 N4 C22 C23 . -0.4(7)
Cd1 N4 C22 C23 2_676 153.9(4)
N4 C22 C23 C24 . 0.1(7)
C22 C23 C24 C20 . 0.6(6)
C21 C20 C24 C23 . -1.1(6)
C19 C20 C24 C23 . 179.2(4)
